data_7031672
loop_
_publ_author_name
'Imran, Muhammad'
'Mix, Andreas'
'Neumann, Beate'
'Stammler, Hans-Georg'
'Monkowius, Uwe'
'Gr\"undlinger, Petra'
'Mitzel, Norbert W.'

_publ_section_title
;
 Hemi- and holo-directed lead(II) complexes in a soft ligand environment.
;
_journal_issue 3
_journal_name_full 'Dalton transactions (Cambridge, England : 2003)'
_journal_page_first 924
_journal_page_last 937
_journal_paper_doi 10.1039/c4dt01406e
_journal_volume 44
_journal_year 2015
_chemical_formula_moiety 'C16 H20 B2 N4 Pb S8'
_chemical_formula_sum 'C16 H20 B2 N4 Pb S8'
_chemical_formula_weight 753.65
_chemical_name_systematic
;
 ?
;
_space_group_crystal_system triclinic
_space_group_IT_number 2
_space_group_name_Hall '-P 1'
_space_group_name_H-M_alt 'P -1'
_symmetry_space_group_name_Hall '-P 1'
_symmetry_space_group_name_H-M 'P -1'
_atom_sites_solution_hydrogens mixed
_atom_sites_solution_primary direct
_audit_creation_date 2013-06-27
_audit_creation_method
;
  Olex2 1.2-ac2
  (compiled 2012.03.27 svn.r2268, GUI svn.r4156)
;
_cell_angle_alpha 65.316(2)
_cell_angle_beta 83.1389(17)
_cell_angle_gamma 66.8959(19)
_cell_formula_units_Z 2
_cell_length_a 9.93379(19)
_cell_length_b 12.2627(3)
_cell_length_c 12.4372(3)
_cell_measurement_reflns_used 43855
_cell_measurement_temperature 100.01(10)
_cell_measurement_theta_max 32.8410
_cell_measurement_theta_min 3.1840
_cell_volume 1264.40(6)
_computing_cell_refinement
;
CrysAlisPro, Agilent Technologies,
Version 1.171.36.28 (release 01-02-2013 CrysAlis171 .NET)
(compiled Feb  1 2013,16:14:44)
;
_computing_data_collection
;
CrysAlisPro, Agilent Technologies,
Version 1.171.36.28 (release 01-02-2013 CrysAlis171 .NET)
(compiled Feb  1 2013,16:14:44)
;
_computing_data_reduction
;
CrysAlisPro, Agilent Technologies,
Version 1.171.36.28 (release 01-02-2013 CrysAlis171 .NET)
(compiled Feb  1 2013,16:14:44)
;
_computing_molecular_graphics
;
O. V. Dolomanov, L. J. Bourhis, R. J. Gildea, J. A. K. Howard and H. Puschmann,
OLEX2: a complete structure solution, refinement and analysis program.
J. Appl. Cryst. (2009). 42, 339-341.
;
_computing_publication_material
;
O. V. Dolomanov, L. J. Bourhis, R. J. Gildea, J. A. K. Howard and H. Puschmann,
OLEX2: a complete structure solution, refinement and analysis program.
J. Appl. Cryst. (2009). 42, 339-341.
;
_computing_structure_refinement
;
SHELXL, G.M. Sheldrick, Acta Cryst.
(2008). A64, 112-122
;
_computing_structure_solution
;
SHELXS, G.M. Sheldrick, Acta Cryst.
(2008). A64, 112-122
;
_diffrn_ambient_temperature 100.01(10)
_diffrn_detector_area_resol_mean 10.6228
_diffrn_measured_fraction_theta_full 0.9992
_diffrn_measured_fraction_theta_max 0.9516
_diffrn_measurement_details
;
  1 omega   -8.00   85.00   1.0000    1.0000
omega____ theta____ kappa____ phi______ frames
    -       17.4854   77.0000 -150.0000 93

  2 omega   -4.00   89.00   1.0000    1.0000
omega____ theta____ kappa____ phi______ frames
    -       17.4854   77.0000   60.0000 93

  3 omega   -4.00   86.00   1.0000    1.0000
omega____ theta____ kappa____ phi______ frames
    -       17.4854   57.0000  -30.0000 90

  4 omega  -27.00   43.00   1.0000    1.0000
omega____ theta____ kappa____ phi______ frames
    -       17.4854  -57.0000  -60.0000 70

  5 omega  -51.00   18.00   1.0000    1.0000
omega____ theta____ kappa____ phi______ frames
    -       17.4854  -57.0000 -180.0000 69

  6 omega  -20.00   56.00   1.0000    1.0000
omega____ theta____ kappa____ phi______ frames
    -       17.4854  -99.0000   60.0000 76

  7 omega   11.00   46.00   1.0000    1.0000
omega____ theta____ kappa____ phi______ frames
    -       17.4854   38.0000 -180.0000 35

  8 omega   60.00   88.00   1.0000    1.0000
omega____ theta____ kappa____ phi______ frames
    -       17.4854   38.0000 -180.0000 28

  9 omega   37.00   70.00   1.0000    1.0000
omega____ theta____ kappa____ phi______ frames
    -       17.4854  178.0000 -150.0000 33

 10 omega  -15.00   56.00   1.0000    1.0000
omega____ theta____ kappa____ phi______ frames
    -       17.4854  -99.0000  -90.0000 71

 11 omega   55.00   91.00   1.0000    1.0000
omega____ theta____ kappa____ phi______ frames
    -       17.4854 -153.0000 -134.0374 36

 12 omega  -86.00  -35.00   1.0000    1.0000
omega____ theta____ kappa____ phi______ frames
    -      -16.8604  148.0000   14.7631 51

 13 omega  -88.00    4.00   1.0000    1.0000
omega____ theta____ kappa____ phi______ frames
    -      -16.8604  -38.0000  -90.0000 92

 14 omega  -88.00    4.00   1.0000    1.0000
omega____ theta____ kappa____ phi______ frames
    -      -16.8604  -38.0000   60.0000 92

 15 omega  -75.00  -27.00   1.0000    1.0000
omega____ theta____ kappa____ phi______ frames
    -      -16.8604  131.0000  -82.7173 48

 16 omega  -88.00    4.00   1.0000    1.0000
omega____ theta____ kappa____ phi______ frames
    -      -16.8604  -38.0000    0.0000 92

 17 omega  -94.00   16.00   1.0000    1.0000
omega____ theta____ kappa____ phi______ frames
    -      -16.8604  -19.0000  150.0000 110

 18 omega   35.00  101.00   1.0000    1.0000
omega____ theta____ kappa____ phi______ frames
    -       17.4854  178.0000   30.0000 66

 19 omega    7.00   77.00   1.0000    1.0000
omega____ theta____ kappa____ phi______ frames
    -       17.4854 -133.0000  -93.7391 70

 20 omega  -20.00   56.00   1.0000    1.0000
omega____ theta____ kappa____ phi______ frames
    -       17.4854  -99.0000   90.0000 76

 21 omega  -90.00  -38.00   1.0000    1.0000
omega____ theta____ kappa____ phi______ frames
    -      -16.8604  153.0000 -157.0994 52

 22 omega  -94.00   16.00   1.0000    1.0000
omega____ theta____ kappa____ phi______ frames
    -      -16.8604  -19.0000 -120.0000 110

 23 omega  -85.00    8.00   1.0000    1.0000
omega____ theta____ kappa____ phi______ frames
    -      -16.8604  -57.0000 -150.0000 93

 24 omega  -90.00  -38.00   1.0000    1.0000
omega____ theta____ kappa____ phi______ frames
    -      -16.8604  153.0000  -36.0747 52

 25 omega  -68.00    9.00   1.0000    1.0000
omega____ theta____ kappa____ phi______ frames
    -       17.4854    0.0000 -180.0000 77

 26 omega  -54.00   38.00   1.0000    1.0000
omega____ theta____ kappa____ phi______ frames
    -       17.4854  -38.0000   60.0000 92

 27 omega   16.00   91.00   1.0000    1.0000
omega____ theta____ kappa____ phi______ frames
    -       17.4854 -153.0000 -134.0374 75
;
_diffrn_measurement_device_type 'SuperNova, Dual, Cu at zero, Atlas'
_diffrn_measurement_method '\w scans'
_diffrn_orient_matrix_UB_11 0.0261927000
_diffrn_orient_matrix_UB_12 0.0206612000
_diffrn_orient_matrix_UB_13 0.0357534000
_diffrn_orient_matrix_UB_21 -0.0714087000
_diffrn_orient_matrix_UB_22 0.0464531000
_diffrn_orient_matrix_UB_23 -0.0021418000
_diffrn_orient_matrix_UB_31 -0.0160652000
_diffrn_orient_matrix_UB_32 -0.0463710000
_diffrn_orient_matrix_UB_33 0.0516506000
_diffrn_radiation_monochromator mirror
_diffrn_radiation_type 'Mo K\a'
_diffrn_radiation_wavelength 0.7107
_diffrn_reflns_av_R_equivalents 0.0459
_diffrn_reflns_av_unetI/netI 0.0215
_diffrn_reflns_Laue_measured_fraction_full 0.998
_diffrn_reflns_Laue_measured_fraction_max 0.999
_diffrn_reflns_limit_h_max 13
_diffrn_reflns_limit_h_min -13
_diffrn_reflns_limit_k_max 17
_diffrn_reflns_limit_k_min -17
_diffrn_reflns_limit_l_max 17
_diffrn_reflns_limit_l_min -17
_diffrn_reflns_number 74818
_diffrn_reflns_point_group_measured_fraction_full 0.998
_diffrn_reflns_point_group_measured_fraction_max 0.999
_diffrn_reflns_theta_full 25.242
_diffrn_reflns_theta_max 29.995
_diffrn_reflns_theta_min 2.795
_diffrn_source 'SuperNova (Mo) X-ray Source'
_exptl_absorpt_coefficient_mu 7.346
_exptl_absorpt_correction_T_max 0.584
_exptl_absorpt_correction_T_min 0.203
_exptl_absorpt_correction_type gaussian
_exptl_absorpt_process_details
;
CrysAlisPro, Agilent Technologies,
Version 1.171.36.28 (release 01-02-2013 CrysAlis171 .NET)
(compiled Feb  1 2013,16:14:44)
Numerical absorption correction based on gaussian integration over
            a multifaceted crystal model
;
_exptl_crystal_colour yellow
_exptl_crystal_colour_primary yellow
_exptl_crystal_density_diffrn 1.980
_exptl_crystal_density_method 'not measured'
_exptl_crystal_description prism
_exptl_crystal_F_000 728
_exptl_crystal_size_max 0.3512
_exptl_crystal_size_mid 0.2091
_exptl_crystal_size_min 0.1473
_refine_diff_density_max 0.522
_refine_diff_density_min -0.700
_refine_diff_density_rms 0.090
_refine_ls_extinction_method none
_refine_ls_goodness_of_fit_ref 1.085
_refine_ls_hydrogen_treatment mixed
_refine_ls_matrix_type full
_refine_ls_number_parameters 300
_refine_ls_number_reflns 7372
_refine_ls_number_restraints 0
_refine_ls_restrained_S_all 1.085
_refine_ls_R_factor_all 0.0165
_refine_ls_R_factor_gt 0.0146
_refine_ls_shift/su_max 0.003
_refine_ls_shift/su_mean 0.000
_refine_ls_structure_factor_coef Fsqd
_refine_ls_weighting_details
;
 w=1/[\s^2^(Fo^2^)+(0.0124P)^2^+0.3336P]
 where P=(Fo^2^+2Fc^2^)/3
;
_refine_ls_weighting_scheme calc
_refine_ls_wR_factor_gt 0.0321
_refine_ls_wR_factor_ref 0.0327
_reflns_Friedel_coverage 0.000
_reflns_number_gt 7025
_reflns_number_total 7372
_reflns_threshold_expression 'I > 2\s(I)'
_cod_data_source_file c4dt01406e1.cif
_cod_data_source_block compound2
_cod_depositor_comments 'Adding full bibliography for 7031671--7031680.cif.'
_cod_original_cell_volume 1264.40(5)
_cod_database_code 7031672
_chemical_oxdiff_formula 'C8 H24 B N O3 Pb S4'
_chemical_oxdiff_usercomment 'V.Nr 315 vom 15.4.13'
_reflns_odcompleteness_completeness 99.92
_reflns_odcompleteness_iscentric 1
_reflns_odcompleteness_theta 30.01
_shelx_space_group_comment
;
The symmetry employed for this shelxl refinement is uniquely defined
by the following loop, which should always be used as a source of
symmetry information in preference to the above space-group names.
They are only intended as comments.
;
_shelxl_version_number 2013-2

loop_
_space_group_symop_operation_xyz
'x, y, z'
'-x, -y, -z'

loop_
_atom_site_label
_atom_site_type_symbol
_atom_site_fract_x
_atom_site_fract_y
_atom_site_fract_z
_atom_site_U_iso_or_equiv
_atom_site_adp_type
_atom_site_occupancy
_atom_site_site_symmetry_order
_atom_site_calc_flag
_atom_site_refinement_flags_posn
_atom_site_refinement_flags_adp
Pb1 Pb 0.88990(2) 0.15588(2) 0.82237(2) 0.00996(2) Uani 1 1 d . .
S1 S 0.73564(5) 0.20073(4) 0.60987(4) 0.01222(8) Uani 1 1 d . .
S2 S 0.84008(5) 0.12257(4) 0.40870(4) 0.01519(9) Uani 1 1 d . .
S3 S 0.82610(5) 0.41438(4) 0.73934(4) 0.01364(8) Uani 1 1 d . .
S4 S 0.60361(5) 0.59876(4) 0.54326(4) 0.01580(9) Uani 1 1 d . .
S5 S 0.59610(5) 0.25397(4) 0.87847(4) 0.01289(8) Uani 1 1 d . .
S6 S 0.36875(5) 0.15140(4) 1.00185(4) 0.01484(8) Uani 1 1 d . .
S7 S 1.02398(5) 0.16951(4) 1.01500(4) 0.01299(8) Uani 1 1 d . .
S8 S 0.83219(5) 0.41785(4) 1.03211(4) 0.01654(9) Uani 1 1 d . .
N1 N 0.96561(16) 0.23334(14) 0.47156(12) 0.0115(3) Uani 1 1 d . .
N2 N 0.84236(15) 0.43994(13) 0.50685(12) 0.0101(3) Uani 1 1 d . .
N3 N 0.60337(15) 0.09157(13) 1.11279(12) 0.0104(3) Uani 1 1 d . .
N4 N 0.75131(15) 0.22715(14) 1.10650(12) 0.0107(3) Uani 1 1 d . .
B1 B 0.9905(2) 0.31886(18) 0.52730(17) 0.0118(4) Uani 1 1 d . .
H1A H 1.018(2) 0.260(2) 0.6277(18) 0.017(5) Uiso 1 1 d . .
H1B H 1.079(2) 0.3497(19) 0.4804(17) 0.010(5) Uiso 1 1 d . .
B2 B 0.7561(2) 0.08624(19) 1.13968(18) 0.0120(4) Uani 1 1 d . .
H2A H 0.834(2) 0.0457(18) 1.0833(17) 0.008(5) Uiso 1 1 d . .
H2B H 0.787(2) 0.0250(19) 1.2361(18) 0.012(5) Uiso 1 1 d . .
C1 C 0.85478(19) 0.19094(16) 0.50031(15) 0.0115(3) Uani 1 1 d . .
C2 C 0.9911(2) 0.14657(17) 0.33513(15) 0.0164(4) Uani 1 1 d . .
H2 H 1.0296 0.1226 0.2728 0.020 Uiso 1 1 calc R U
C3 C 1.0461(2) 0.20438(17) 0.37929(15) 0.0149(3) Uani 1 1 d . .
C4 C 1.1807(2) 0.2336(2) 0.34009(18) 0.0228(4) Uani 1 1 d . .
H4A H 1.1555 0.3255 0.3101 0.034 Uiso 1 1 calc R U
H4B H 1.2224 0.2040 0.2789 0.034 Uiso 1 1 calc R U
H4C H 1.2506 0.1902 0.4061 0.034 Uiso 1 1 calc R U
C5 C 0.77009(19) 0.47339(16) 0.59364(15) 0.0116(3) Uani 1 1 d . .
C6 C 0.6359(2) 0.61032(18) 0.40127(16) 0.0160(4) Uani 1 1 d . .
H6 H 0.5717 0.6707 0.3360 0.019 Uiso 1 1 calc R U
C7 C 0.76645(19) 0.52054(16) 0.39660(15) 0.0120(3) Uani 1 1 d . .
C8 C 0.8294(2) 0.50886(18) 0.28476(15) 0.0172(4) Uani 1 1 d . .
H8A H 0.9266 0.5089 0.2795 0.026 Uiso 1 1 calc R U
H8B H 0.7689 0.5809 0.2180 0.026 Uiso 1 1 calc R U
H8C H 0.8332 0.4293 0.2850 0.026 Uiso 1 1 calc R U
C9 C 0.53791(18) 0.15836(16) 1.00410(15) 0.0117(3) Uani 1 1 d . .
C10 C 0.3911(2) 0.05292(17) 1.15071(16) 0.0154(3) Uani 1 1 d . .
H10 H 0.3223 0.0202 1.1940 0.019 Uiso 1 1 calc R U
C11 C 0.52077(19) 0.02903(16) 1.19689(15) 0.0135(3) Uani 1 1 d . .
C12 C 0.5752(2) -0.05323(19) 1.32338(16) 0.0199(4) Uani 1 1 d . .
H12A H 0.6664 -0.1229 1.3272 0.030 Uiso 1 1 calc R U
H12B H 0.5045 -0.0883 1.3665 0.030 Uiso 1 1 calc R U
H12C H 0.5898 -0.0013 1.3577 0.030 Uiso 1 1 calc R U
C13 C 0.86364(19) 0.26143(16) 1.05473(15) 0.0117(3) Uani 1 1 d . .
C14 C 0.6656(2) 0.43568(17) 1.09450(16) 0.0169(4) Uani 1 1 d . .
H14 H 0.6021 0.5109 1.1027 0.020 Uiso 1 1 calc R U
C15 C 0.63846(19) 0.32662(17) 1.13011(15) 0.0130(3) Uani 1 1 d . .
C16 C 0.5042(2) 0.31002(18) 1.19016(17) 0.0181(4) Uani 1 1 d . .
H16A H 0.4468 0.3018 1.1391 0.027 Uiso 1 1 calc R U
H16B H 0.4473 0.3842 1.2073 0.027 Uiso 1 1 calc R U
H16C H 0.5320 0.2333 1.2627 0.027 Uiso 1 1 calc R U

loop_
_atom_site_aniso_label
_atom_site_aniso_U_11
_atom_site_aniso_U_22
_atom_site_aniso_U_33
_atom_site_aniso_U_23
_atom_site_aniso_U_13
_atom_site_aniso_U_12
Pb1 0.00951(3) 0.00901(3) 0.00993(3) -0.00363(2) -0.00014(2) -0.00216(2)
S1 0.01073(19) 0.01495(19) 0.01201(19) -0.00541(16) 0.00135(15) -0.00617(15)
S2 0.0193(2) 0.0140(2) 0.0133(2) -0.00682(16) -0.00313(17) -0.00493(17)
S3 0.0207(2) 0.01105(18) 0.00944(18) -0.00420(15) 0.00053(16) -0.00621(16)
S4 0.0140(2) 0.0145(2) 0.0142(2) -0.00661(17) 0.00081(16) 0.00000(16)
S5 0.01049(19) 0.01424(19) 0.01090(18) -0.00357(16) 0.00123(15) -0.00355(15)
S6 0.00983(19) 0.0212(2) 0.0168(2) -0.00952(18) 0.00182(16) -0.00762(16)
S7 0.00956(18) 0.0173(2) 0.01276(19) -0.00648(16) 0.00118(15) -0.00549(16)
S8 0.0212(2) 0.01292(19) 0.0179(2) -0.00620(17) -0.00022(17) -0.00843(17)
N1 0.0117(7) 0.0104(6) 0.0107(7) -0.0042(5) 0.0015(5) -0.0029(5)
N2 0.0097(6) 0.0100(6) 0.0109(6) -0.0045(5) 0.0004(5) -0.0039(5)
N3 0.0101(6) 0.0110(6) 0.0110(6) -0.0048(5) 0.0015(5) -0.0050(5)
N4 0.0090(6) 0.0121(6) 0.0111(7) -0.0055(5) 0.0005(5) -0.0031(5)
B1 0.0105(8) 0.0112(8) 0.0132(9) -0.0052(7) 0.0009(7) -0.0036(7)
B2 0.0097(8) 0.0122(8) 0.0143(9) -0.0052(7) -0.0001(7) -0.0044(7)
C1 0.0138(8) 0.0084(7) 0.0102(7) -0.0029(6) -0.0015(6) -0.0026(6)
C2 0.0216(9) 0.0126(8) 0.0099(8) -0.0047(7) 0.0014(7) -0.0015(7)
C3 0.0183(9) 0.0110(8) 0.0107(8) -0.0041(6) 0.0034(7) -0.0021(7)
C4 0.0233(10) 0.0227(10) 0.0240(10) -0.0134(8) 0.0131(8) -0.0093(8)
C5 0.0133(8) 0.0102(7) 0.0122(8) -0.0049(6) 0.0010(6) -0.0051(6)
C6 0.0161(9) 0.0162(8) 0.0125(8) -0.0058(7) -0.0019(7) -0.0023(7)
C7 0.0148(8) 0.0117(7) 0.0099(7) -0.0040(6) 0.0001(6) -0.0057(6)
C8 0.0209(9) 0.0175(9) 0.0105(8) -0.0057(7) 0.0003(7) -0.0044(7)
C9 0.0088(7) 0.0138(8) 0.0146(8) -0.0083(7) 0.0014(6) -0.0037(6)
C10 0.0148(8) 0.0168(8) 0.0182(9) -0.0087(7) 0.0072(7) -0.0094(7)
C11 0.0155(8) 0.0122(8) 0.0151(8) -0.0072(7) 0.0056(7) -0.0072(7)
C12 0.0234(10) 0.0185(9) 0.0149(9) -0.0020(7) 0.0025(7) -0.0107(8)
C13 0.0125(8) 0.0134(8) 0.0096(7) -0.0042(6) -0.0021(6) -0.0052(6)
C14 0.0175(9) 0.0132(8) 0.0193(9) -0.0093(7) -0.0028(7) -0.0012(7)
C15 0.0109(8) 0.0137(8) 0.0136(8) -0.0076(7) -0.0015(6) -0.0011(6)
C16 0.0138(8) 0.0200(9) 0.0216(9) -0.0131(8) 0.0026(7) -0.0030(7)

loop_
_atom_type_symbol
_atom_type_description
_atom_type_scat_dispersion_real
_atom_type_scat_dispersion_imag
_atom_type_scat_source
C C 0.0033 0.0016 'International Tables Vol C Tables 4.2.6.8 and 6.1.1.4'
H H 0.0000 0.0000 'International Tables Vol C Tables 4.2.6.8 and 6.1.1.4'
B B 0.0013 0.0007 'International Tables Vol C Tables 4.2.6.8 and 6.1.1.4'
N N 0.0061 0.0033 'International Tables Vol C Tables 4.2.6.8 and 6.1.1.4'
Pb Pb -3.3944 10.1111 'International Tables Vol C Tables 4.2.6.8 and 6.1.1.4'
S S 0.1246 0.1234 'International Tables Vol C Tables 4.2.6.8 and 6.1.1.4'

loop_
_exptl_crystal_face_index_h
_exptl_crystal_face_index_k
_exptl_crystal_face_index_l
_exptl_crystal_face_perp_dist
_exptl_oxdiff_crystal_face_indexfrac_h
_exptl_oxdiff_crystal_face_indexfrac_k
_exptl_oxdiff_crystal_face_indexfrac_l
_exptl_oxdiff_crystal_face_x
_exptl_oxdiff_crystal_face_y
_exptl_oxdiff_crystal_face_z
0 1 1 0.0751 -0.0000 1.0000 1.0000 0.0564 0.0443 0.0053
0 -1 -1 0.0721 0.0000 -1.0000 -1.0000 -0.0564 -0.0443 -0.0053
-1 -1 1 0.1415 -1.0000 -1.0000 1.0000 -0.0111 0.0228 0.1141
-1 0 0 0.0892 -1.0000 0.0000 -0.0000 -0.0262 0.0714 0.0161
1 1 0 0.0649 1.0000 1.0000 0.0000 0.0469 -0.0250 -0.0624
1 0 0 0.1018 1.0000 -0.0000 0.0000 0.0262 -0.0714 -0.0161
0 -1 1 0.1383 -0.0000 -1.0000 1.0000 0.0151 -0.0486 0.0980
-1 -1 0 0.1240 -1.0000 -1.0000 -0.0000 -0.0469 0.0250 0.0624
0 1 0 0.1467 -0.0000 1.0000 -0.0000 0.0207 0.0465 -0.0464
0 1 -1 0.1686 0.0000 1.0000 -1.0000 -0.0151 0.0486 -0.0980

loop_
_geom_angle_atom_site_label_1
_geom_angle_atom_site_label_2
_geom_angle_atom_site_label_3
_geom_angle
S1 Pb1 S7 168.273(12)
S3 Pb1 S1 89.612(13)
S3 Pb1 S5 76.938(13)
S3 Pb1 S7 78.687(13)
S5 Pb1 S1 79.156(12)
S5 Pb1 S7 97.222(12)
H1A Pb1 S5 128.2(5)
C1 S1 Pb1 110.25(6)
C1 S2 C2 91.13(9)
C5 S3 Pb1 104.18(6)
C6 S4 C5 90.96(9)
C9 S5 Pb1 118.33(6)
C10 S6 C9 90.82(9)
C13 S7 Pb1 95.89(6)
C14 S8 C13 91.33(9)
C1 N1 B1 122.70(14)
C1 N1 C3 112.81(15)
C3 N1 B1 124.20(14)
C5 N2 B1 124.26(14)
C5 N2 C7 111.95(14)
C7 N2 B1 123.68(14)
C9 N3 B2 122.00(14)
C9 N3 C11 113.01(14)
C11 N3 B2 124.99(14)
C13 N4 B2 121.12(14)
C13 N4 C15 112.68(14)
C15 N4 B2 126.15(14)
N1 B1 N2 107.36(14)
N1 B1 H1A 109.5(11)
N1 B1 H1B 107.3(11)
N2 B1 H1A 109.0(11)
N2 B1 H1B 110.7(10)
H1A B1 H1B 112.8(15)
N3 B2 N4 110.90(14)
N3 B2 H2A 107.4(10)
N3 B2 H2B 108.6(10)
N4 B2 H2A 107.7(10)
N4 B2 H2B 110.2(11)
H2A B2 H2B 112.0(14)
S1 C1 S2 120.63(10)
N1 C1 S1 127.88(14)
N1 C1 S2 111.48(12)
S2 C2 H2 124.3
C3 C2 S2 111.32(14)
C3 C2 H2 124.3
N1 C3 C4 121.49(17)
C2 C3 N1 113.15(16)
C2 C3 C4 125.33(17)
C3 C4 H4A 109.5
C3 C4 H4B 109.5
C3 C4 H4C 109.5
H4A C4 H4B 109.5
H4A C4 H4C 109.5
H4B C4 H4C 109.5
S4 C5 S3 118.63(10)
N2 C5 S3 129.11(13)
N2 C5 S4 112.17(12)
S4 C6 H6 124.5
C7 C6 S4 111.07(13)
C7 C6 H6 124.5
N2 C7 C8 122.06(15)
C6 C7 N2 113.76(15)
C6 C7 C8 124.15(16)
C7 C8 H8A 109.5
C7 C8 H8B 109.5
C7 C8 H8C 109.5
H8A C8 H8B 109.5
H8A C8 H8C 109.5
H8B C8 H8C 109.5
S5 C9 S6 119.85(10)
N3 C9 S5 128.12(13)
N3 C9 S6 111.82(12)
S6 C10 H10 124.2
C11 C10 S6 111.58(13)
C11 C10 H10 124.2
N3 C11 C12 121.77(16)
C10 C11 N3 112.74(16)
C10 C11 C12 125.48(16)
C11 C12 H12A 109.5
C11 C12 H12B 109.5
C11 C12 H12C 109.5
H12A C12 H12B 109.5
H12A C12 H12C 109.5
H12B C12 H12C 109.5
S7 C13 S8 120.30(10)
N4 C13 S7 128.15(13)
N4 C13 S8 111.54(13)
S8 C14 H14 124.4
C15 C14 S8 111.23(14)
C15 C14 H14 124.4
N4 C15 C16 122.45(15)
C14 C15 N4 113.21(16)
C14 C15 C16 124.33(16)
C15 C16 H16A 109.5
C15 C16 H16B 109.5
C15 C16 H16C 109.5
H16A C16 H16B 109.5
H16A C16 H16C 109.5
H16B C16 H16C 109.5

loop_
_geom_bond_atom_site_label_1
_geom_bond_atom_site_label_2
_geom_bond_distance
Pb1 S1 2.9543(4)
Pb1 S3 2.7132(4)
Pb1 S5 2.8126(4)
Pb1 S7 2.9686(4)
Pb1 H1A 2.66(2)
Pb1 B1 3.6092(19)
S1 C1 1.7064(18)
S2 C1 1.7193(18)
S2 C2 1.7226(19)
S3 C5 1.7166(18)
S4 C5 1.7143(18)
S4 C6 1.7125(18)
S5 C9 1.7136(17)
S6 C9 1.7196(17)
S6 C10 1.7192(19)
S7 C13 1.7088(18)
S8 C13 1.7193(18)
S8 C14 1.715(2)
N1 B1 1.579(2)
N1 C1 1.345(2)
N1 C3 1.407(2)
N2 B1 1.579(2)
N2 C5 1.343(2)
N2 C7 1.398(2)
N3 B2 1.563(2)
N3 C9 1.337(2)
N3 C11 1.405(2)
N4 B2 1.582(2)
N4 C13 1.344(2)
N4 C15 1.406(2)
B1 H1A 1.15(2)
B1 H1B 1.098(19)
B2 H2A 1.095(19)
B2 H2B 1.12(2)
C2 H2 0.9300
C2 C3 1.343(3)
C3 C4 1.493(3)
C4 H4A 0.9600
C4 H4B 0.9600
C4 H4C 0.9600
C6 H6 0.9300
C6 C7 1.346(2)
C7 C8 1.495(2)
C8 H8A 0.9600
C8 H8B 0.9600
C8 H8C 0.9600
C10 H10 0.9300
C10 C11 1.347(3)
C11 C12 1.495(3)
C12 H12A 0.9600
C12 H12B 0.9600
C12 H12C 0.9600
C14 H14 0.9300
C14 C15 1.348(3)
C15 C16 1.492(2)
C16 H16A 0.9600
C16 H16B 0.9600
C16 H16C 0.9600
